data_2241976
loop_
_publ_author_name
'Viswanathan, Vijayan'
'Ananth, Mani Karthik'
'Narasimhan, S.'
'Velmurugan, Devadasan'

_publ_section_title
;
 Crystal structures of
 (<i>E</i>)-4-[1-(2-carbamothioylhydrazinylidene)ethyl]phenyl acetate and
 (<i>E</i>)-4-[1-(2-carbamothioylhydrazinylidene)ethyl]phenyl benzoate
;
_journal_coeditor_code SU5323
_journal_issue 1
_journal_name_full 'Acta Crystallographica Section E'
_journal_page_first 20
_journal_page_last 23
_journal_paper_doi 10.1107/S2056989016018983
_journal_volume 73
_journal_year 2017
_chemical_formula_iupac 'C16 H15 N3 O2 S'
_chemical_formula_moiety 'C16 H15 N3 O2 S'
_chemical_formula_sum 'C16 H15 N3 O2 S'
_chemical_formula_weight 313.37
_chemical_name_systematic
;
(<i>E</i>)-4-[1-(2-Carbamothioylhydrazinylidene)ethyl]phenyl benzoate
;
_space_group_crystal_system triclinic
_space_group_IT_number 2
_space_group_name_Hall '-P 1'
_space_group_name_H-M_alt 'P -1'
_symmetry_space_group_name_Hall '-P 1'
_symmetry_space_group_name_H-M 'P -1'
_atom_sites_solution_hydrogens geom
_audit_creation_method SHELXL-2014/7
_cell_angle_alpha 78.855(4)
_cell_angle_beta 69.031(2)
_cell_angle_gamma 84.200(3)
_cell_formula_units_Z 2
_cell_length_a 7.8145(4)
_cell_length_b 9.7538(5)
_cell_length_c 10.9050(7)
_cell_measurement_reflns_used 3154
_cell_measurement_temperature 293(2)
_cell_measurement_theta_max 26.529
_cell_measurement_theta_min 2.029
_cell_volume 761.05(7)
_computing_cell_refinement
;
SAINT (Bruker, 2008)
;
_computing_data_collection
;
APEX2 (Bruker, 2008)
;
_computing_data_reduction
;
SAINT (Bruker, 2008)
;
_computing_molecular_graphics
;
ORTEP-3 for Windows (Farrugia, 2012) and Mercury (Macrae <i>et al.</i>,
2008)
;
_computing_publication_material
;
SHELXL2014 (Sheldrick, 2008) and PLATON (Spek, 2009)
;
_computing_structure_refinement
;
SHELXL2014 (Sheldrick, 2015)
;
_computing_structure_solution
;
SHELXS97 (Sheldrick, 2008)
;
_diffrn_ambient_temperature 293(2)
_diffrn_measured_fraction_theta_full 0.999
_diffrn_measured_fraction_theta_max 0.994
_diffrn_measurement_device_type 'Bruker SMART APEXII area-detector'
_diffrn_measurement_method '\w and \f scans'
_diffrn_radiation_type MoK\a
_diffrn_radiation_wavelength 0.71073
_diffrn_reflns_av_R_equivalents 0.0266
_diffrn_reflns_limit_h_max 9
_diffrn_reflns_limit_h_min -8
_diffrn_reflns_limit_k_max 12
_diffrn_reflns_limit_k_min -12
_diffrn_reflns_limit_l_max 13
_diffrn_reflns_limit_l_min -13
_diffrn_reflns_number 11596
_diffrn_reflns_theta_full 25.242
_diffrn_reflns_theta_max 26.529
_diffrn_reflns_theta_min 2.029
_exptl_absorpt_coefficient_mu 0.223
_exptl_absorpt_correction_T_max 0.865
_exptl_absorpt_correction_T_min 0.745
_exptl_absorpt_correction_type multi-scan
_exptl_absorpt_process_details
;
(<i>SADABS</i>; Bruker, 2008)
;
_exptl_crystal_colour pale-yellow
_exptl_crystal_density_diffrn 1.367
_exptl_crystal_description block
_exptl_crystal_F_000 328
_exptl_crystal_size_max 0.250
_exptl_crystal_size_mid 0.180
_exptl_crystal_size_min 0.140
_refine_diff_density_max 0.263
_refine_diff_density_min -0.294
_refine_ls_extinction_coef 0.080(6)
_refine_ls_extinction_expression Fc^*^=kFc[1+0.001xFc^2^\l^3^/sin(2\q)]^-1/4^
_refine_ls_extinction_method
;
SHELXL2014 (Sheldrick, 2015)
;
_refine_ls_goodness_of_fit_ref 1.046
_refine_ls_hydrogen_treatment constr
_refine_ls_matrix_type full
_refine_ls_number_parameters 201
_refine_ls_number_reflns 3154
_refine_ls_number_restraints 0
_refine_ls_restrained_S_all 1.046
_refine_ls_R_factor_all 0.0372
_refine_ls_R_factor_gt 0.0339
_refine_ls_shift/su_max 0.001
_refine_ls_shift/su_mean 0.000
_refine_ls_structure_factor_coef Fsqd
_refine_ls_weighting_details 'w=1/[\s^2^(Fo^2^)+(0.0512P)^2^+0.1914P] where P=(Fo^2^+2Fc^2^)/3'
_refine_ls_weighting_scheme calc
_refine_ls_wR_factor_gt 0.0952
_refine_ls_wR_factor_ref 0.0988
_reflns_number_gt 2857
_reflns_number_total 3154
_reflns_threshold_expression 'I > 2\s(I)'
_cod_data_source_file su5323sup1.cif
_cod_data_source_block II
_cod_original_cell_volume 761.05(8)
_cod_database_code 2241976
_shelx_space_group_comment
;
The symmetry employed for this shelxl refinement is uniquely defined
by the following loop, which should always be used as a source of
symmetry information in preference to the above space-group names.
They are only intended as comments.
;
_shelx_estimated_absorpt_t_min 0.946
_shelx_estimated_absorpt_t_max 0.969

loop_
_space_group_symop_operation_xyz
'x, y, z'
'-x, -y, -z'

loop_
_atom_site_type_symbol
_atom_site_label
_atom_site_fract_x
_atom_site_fract_y
_atom_site_fract_z
_atom_site_U_iso_or_equiv
_atom_site_adp_type
_atom_site_calc_flag
_atom_site_occupancy
C C1 -0.0574(2) 0.60395(15) 0.12357(14) 0.0461(3) Uani d 1
H H1 0.0581 0.6165 0.1252 0.055 Uiso calc 1
C C2 -0.1286(2) 0.69706(17) 0.03984(16) 0.0562(4) Uani d 1
H H2 -0.0616 0.7736 -0.0138 0.067 Uiso calc 1
C C3 -0.2978(3) 0.67730(18) 0.03519(16) 0.0596(4) Uani d 1
H H3 -0.3439 0.7398 -0.0223 0.072 Uiso calc 1
C C4 -0.3993(2) 0.56519(19) 0.11541(17) 0.0579(4) Uani d 1
H H4 -0.5134 0.5519 0.1117 0.069 Uiso calc 1
C C5 -0.3315(2) 0.47264(16) 0.20141(15) 0.0483(3) Uani d 1
H H5 -0.4005 0.3977 0.2567 0.058 Uiso calc 1
C C6 -0.15975(18) 0.49176(14) 0.20510(12) 0.0384(3) Uani d 1
C C7 -0.09783(18) 0.39381(14) 0.30353(12) 0.0392(3) Uani d 1
C C8 0.15463(18) 0.31751(15) 0.37198(13) 0.0400(3) Uani d 1
C C9 0.15816(19) 0.17391(15) 0.39018(14) 0.0442(3) Uani d 1
H H9 0.1159 0.1286 0.3395 0.053 Uiso calc 1
C C10 0.22566(19) 0.09777(14) 0.48531(14) 0.0412(3) Uani d 1
H H10 0.2247 0.0006 0.5004 0.049 Uiso calc 1
C C11 0.29489(16) 0.16457(13) 0.55862(12) 0.0346(3) Uani d 1
C C12 0.29666(19) 0.31025(14) 0.53336(14) 0.0406(3) Uani d 1
H H12 0.3466 0.3565 0.5790 0.049 Uiso calc 1
C C13 0.22498(19) 0.38662(14) 0.44118(14) 0.0433(3) Uani d 1
H H13 0.2243 0.4838 0.4260 0.052 Uiso calc 1
C C14 0.36348(17) 0.08555(13) 0.66391(12) 0.0353(3) Uani d 1
C C15 0.2849(2) -0.05203(16) 0.73732(16) 0.0549(4) Uani d 1
H H15A 0.3642 -0.1019 0.7820 0.082 Uiso calc 1
H H15B 0.2737 -0.1056 0.6755 0.082 Uiso calc 1
H H15C 0.1661 -0.0373 0.8018 0.082 Uiso calc 1
C C16 0.70223(17) 0.13075(13) 0.78932(12) 0.0358(3) Uani d 1
N N1 0.48733(14) 0.14652(11) 0.68311(10) 0.0361(2) Uani d 1
N N2 0.54777(15) 0.08471(11) 0.78611(11) 0.0374(2) Uani d 1
H H2A 0.4883 0.0188 0.8464 0.045 Uiso calc 1
N N3 0.79854(16) 0.21798(13) 0.68277(11) 0.0467(3) Uani d 1
H H3A 0.7611 0.2423 0.6162 0.056 Uiso calc 1
H H3B 0.8984 0.2502 0.6803 0.056 Uiso calc 1
O O1 -0.19599(15) 0.31803(12) 0.39711(10) 0.0550(3) Uani d 1
O O2 0.08423(13) 0.40017(11) 0.27880(9) 0.0477(3) Uani d 1
S S1 0.77088(5) 0.07598(4) 0.92056(4) 0.05405(15) Uani d 1

loop_
_atom_site_aniso_label
_atom_site_aniso_U_11
_atom_site_aniso_U_22
_atom_site_aniso_U_33
_atom_site_aniso_U_12
_atom_site_aniso_U_13
_atom_site_aniso_U_23
C1 0.0487(8) 0.0491(8) 0.0399(7) -0.0026(6) -0.0165(6) -0.0032(6)
C2 0.0671(10) 0.0487(8) 0.0458(8) 0.0029(7) -0.0183(7) 0.0033(6)
C3 0.0728(11) 0.0613(10) 0.0465(8) 0.0207(8) -0.0300(8) -0.0070(7)
C4 0.0528(9) 0.0721(10) 0.0583(9) 0.0112(8) -0.0323(8) -0.0149(8)
C5 0.0451(8) 0.0555(8) 0.0467(8) -0.0013(6) -0.0206(6) -0.0055(6)
C6 0.0423(7) 0.0432(7) 0.0315(6) 0.0014(5) -0.0157(5) -0.0067(5)
C7 0.0409(7) 0.0454(7) 0.0333(6) -0.0030(5) -0.0159(5) -0.0048(5)
C8 0.0341(6) 0.0523(7) 0.0320(6) -0.0008(5) -0.0134(5) 0.0004(5)
C9 0.0457(7) 0.0526(8) 0.0419(7) 0.0009(6) -0.0224(6) -0.0131(6)
C10 0.0426(7) 0.0409(7) 0.0447(7) 0.0023(5) -0.0196(6) -0.0112(5)
C11 0.0308(6) 0.0398(6) 0.0328(6) 0.0008(5) -0.0115(5) -0.0055(5)
C12 0.0425(7) 0.0419(7) 0.0429(7) -0.0020(5) -0.0211(6) -0.0073(5)
C13 0.0451(7) 0.0394(7) 0.0473(7) -0.0026(5) -0.0214(6) -0.0006(5)
C14 0.0332(6) 0.0384(6) 0.0345(6) 0.0000(5) -0.0128(5) -0.0054(5)
C15 0.0616(10) 0.0520(8) 0.0568(9) -0.0181(7) -0.0328(8) 0.0094(7)
C16 0.0333(6) 0.0364(6) 0.0365(6) -0.0022(5) -0.0130(5) -0.0010(5)
N1 0.0360(5) 0.0396(5) 0.0339(5) -0.0005(4) -0.0162(4) -0.0013(4)
N2 0.0365(6) 0.0404(6) 0.0354(5) -0.0073(4) -0.0166(4) 0.0047(4)
N3 0.0427(6) 0.0574(7) 0.0394(6) -0.0168(5) -0.0187(5) 0.0098(5)
O1 0.0480(6) 0.0675(7) 0.0456(6) -0.0137(5) -0.0208(5) 0.0146(5)
O2 0.0404(5) 0.0622(6) 0.0387(5) -0.0055(4) -0.0193(4) 0.0083(4)
S1 0.0454(2) 0.0720(3) 0.0464(2) -0.01842(18) -0.02749(17) 0.01713(18)

loop_
_atom_type_symbol
_atom_type_description
_atom_type_scat_dispersion_real
_atom_type_scat_dispersion_imag
_atom_type_scat_source
C C 0.0033 0.0016 'International Tables Vol C Tables 4.2.6.8 and 6.1.1.4'
H H 0.0000 0.0000 'International Tables Vol C Tables 4.2.6.8 and 6.1.1.4'
N N 0.0061 0.0033 'International Tables Vol C Tables 4.2.6.8 and 6.1.1.4'
O O 0.0106 0.0060 'International Tables Vol C Tables 4.2.6.8 and 6.1.1.4'
S S 0.1246 0.1234 'International Tables Vol C Tables 4.2.6.8 and 6.1.1.4'

loop_
_geom_angle_atom_site_label_1
_geom_angle_atom_site_label_2
_geom_angle_atom_site_label_3
_geom_angle
C2 C1 C6 119.40(14)
C2 C1 H1 120.3
C6 C1 H1 120.3
C3 C2 C1 120.47(15)
C3 C2 H2 119.8
C1 C2 H2 119.8
C2 C3 C4 120.27(14)
C2 C3 H3 119.9
C4 C3 H3 119.9
C3 C4 C5 119.92(16)
C3 C4 H4 120.0
C5 C4 H4 120.0
C4 C5 C6 119.80(14)
C4 C5 H5 120.1
C6 C5 H5 120.1
C1 C6 C5 120.12(13)
C1 C6 C7 122.27(12)
C5 C6 C7 117.51(12)
O1 C7 O2 122.72(12)
O1 C7 C6 124.71(12)
O2 C7 C6 112.56(11)
C9 C8 C13 121.44(12)
C9 C8 O2 121.45(12)
C13 C8 O2 117.08(12)
C8 C9 C10 118.95(12)
C8 C9 H9 120.5
C10 C9 H9 120.5
C9 C10 C11 120.96(12)
C9 C10 H10 119.5
C11 C10 H10 119.5
C10 C11 C12 118.52(12)
C10 C11 C14 122.07(11)
C12 C11 C14 119.40(11)
C13 C12 C11 120.66(12)
C13 C12 H12 119.7
C11 C12 H12 119.7
C8 C13 C12 119.37(13)
C8 C13 H13 120.3
C12 C13 H13 120.3
N1 C14 C11 114.67(11)
N1 C14 C15 126.07(12)
C11 C14 C15 119.26(11)
C14 C15 H15A 109.5
C14 C15 H15B 109.5
H15A C15 H15B 109.5
C14 C15 H15C 109.5
H15A C15 H15C 109.5
H15B C15 H15C 109.5
N3 C16 N2 116.66(11)
N3 C16 S1 122.30(10)
N2 C16 S1 121.02(9)
C14 N1 N2 118.03(10)
C16 N2 N1 117.98(10)
C16 N2 H2A 121.0
N1 N2 H2A 121.0
C16 N3 H3A 120.0
C16 N3 H3B 120.0
H3A N3 H3B 120.0
C7 O2 C8 116.96(10)

loop_
_geom_bond_atom_site_label_1
_geom_bond_atom_site_label_2
_geom_bond_distance
C1 C2 1.381(2)
C1 C6 1.3853(19)
C1 H1 0.9300
C2 C3 1.375(3)
C2 H2 0.9300
C3 C4 1.378(3)
C3 H3 0.9300
C4 C5 1.381(2)
C4 H4 0.9300
C5 C6 1.389(2)
C5 H5 0.9300
C6 C7 1.4767(17)
C7 O1 1.1995(16)
C7 O2 1.3555(16)
C8 C9 1.375(2)
C8 C13 1.376(2)
C8 O2 1.4067(15)
C9 C10 1.3858(19)
C9 H9 0.9300
C10 C11 1.3923(18)
C10 H10 0.9300
C11 C12 1.3947(18)
C11 C14 1.4881(17)
C12 C13 1.3815(18)
C12 H12 0.9300
C13 H13 0.9300
C14 N1 1.2820(16)
C14 C15 1.4894(18)
C15 H15A 0.9600
C15 H15B 0.9600
C15 H15C 0.9600
C16 N3 1.3273(16)
C16 N2 1.3437(16)
C16 S1 1.6785(13)
N1 N2 1.3816(14)
N2 H2A 0.8600
N3 H3A 0.8600
N3 H3B 0.8600

loop_
_geom_hbond_atom_site_label_D
_geom_hbond_atom_site_label_H
_geom_hbond_atom_site_label_A
_geom_hbond_site_symmetry_A
_geom_hbond_distance_DH
_geom_hbond_distance_HA
_geom_hbond_distance_DA
_geom_hbond_angle_DHA
N3 H3A N1 . 0.86 2.24 2.5953(18) 105
N2 H2A S1 2_657.01 0.86 2.68 3.4697(12) 153
N3 H3A O1 1_655.01 0.86 2.27 3.0653(15) 153
C15 H15B O1 2_556.01 0.96 2.55 3.454(2) 156
N3 H3B Cg2 1_655.01 0.86 2.47 3.3385(15) 122

loop_
_geom_torsion_atom_site_label_1
_geom_torsion_atom_site_label_2
_geom_torsion_atom_site_label_3
_geom_torsion_atom_site_label_4
_geom_torsion
C6 C1 C2 C3 -1.3(2)
C1 C2 C3 C4 0.8(3)
C2 C3 C4 C5 0.4(3)
C3 C4 C5 C6 -1.0(2)
C2 C1 C6 C5 0.7(2)
C2 C1 C6 C7 -175.72(13)
C4 C5 C6 C1 0.5(2)
C4 C5 C6 C7 177.06(13)
C1 C6 C7 O1 160.66(14)
C5 C6 C7 O1 -15.8(2)
C1 C6 C7 O2 -18.01(18)
C5 C6 C7 O2 165.53(12)
C13 C8 C9 C10 3.3(2)
O2 C8 C9 C10 -178.70(12)
C8 C9 C10 C11 -2.2(2)
C9 C10 C11 C12 -0.6(2)
C9 C10 C11 C14 178.29(12)
C10 C11 C12 C13 2.4(2)
C14 C11 C12 C13 -176.57(12)
C9 C8 C13 C12 -1.6(2)
O2 C8 C13 C12 -179.67(12)
C11 C12 C13 C8 -1.3(2)
C10 C11 C14 N1 152.10(12)
C12 C11 C14 N1 -28.98(17)
C10 C11 C14 C15 -28.60(19)
C12 C11 C14 C15 150.32(14)
C11 C14 N1 N2 175.16(10)
C15 C14 N1 N2 -4.1(2)
N3 C16 N2 N1 -9.43(18)
S1 C16 N2 N1 172.24(9)
C14 N1 N2 C16 166.17(12)
O1 C7 O2 C8 -2.8(2)
C6 C7 O2 C8 175.91(11)
C9 C8 O2 C7 66.31(17)
C13 C8 O2 C7 -115.64(14)

_cod_database_fobs_code 2241976
